data_4081170
loop_
_publ_author_name
'Cabeza, Javier A.'
'Damonte, Marina'
'Garc\'ia-\'Alvarez, Pablo'
'P\'erez-Carre Enrique'

_publ_section_title
;
 Reactivity of a (Bis-NHC)tricarbonylruthenium(0) Complex with Methyl
 Triflate and Methyl Iodide. Formation of Methyl- and Acetylruthenium(II)
 Derivatives: Experimental Results and Mechanistic DFT Calculations
;
_journal_issue 15
_journal_name_full Organometallics
_journal_page_first 4382
_journal_paper_doi 10.1021/om400534n
_journal_volume 32
_journal_year 2013
_chemical_formula_moiety 'C15 H19 I N4 O3 Ru, C H2 Cl2'
_chemical_formula_sum 'C16 H21 Cl2 I N4 O3 Ru'
_chemical_formula_weight 616.24
_chemical_name_systematic
;
 ?
;
_space_group_IT_number 14
_symmetry_cell_setting monoclinic
_symmetry_space_group_name_Hall '-P 2ybc'
_symmetry_space_group_name_H-M 'P 1 21/c 1'
_atom_sites_solution_hydrogens geom
_atom_sites_solution_primary direct
_atom_sites_solution_secondary difmap
_audit_creation_method SHELXL-97
_cell_angle_alpha 90.00
_cell_angle_beta 96.620(2)
_cell_angle_gamma 90.00
_cell_formula_units_Z 4
_cell_length_a 10.6317(2)
_cell_length_b 8.7517(2)
_cell_length_c 22.9820(3)
_cell_measurement_reflns_used 4691
_cell_measurement_temperature 123(2)
_cell_measurement_theta_max 74.3000
_cell_measurement_theta_min 3.8695
_cell_volume 2124.11(7)
_computing_cell_refinement
;
CrysAlisPro, Agilent Technologies,
Version 1.171.35.19 (release 27-10-2011 CrysAlis171 .NET)
(compiled Oct 27 2011,15:02:11)
;
_computing_data_collection
;
CrysAlisPro, Agilent Technologies,
Version 1.171.35.19 (release 27-10-2011 CrysAlis171 .NET)
(compiled Oct 27 2011,15:02:11)
;
_computing_data_reduction
;
CrysAlisPro, Agilent Technologies,
Version 1.171.35.19 (release 27-10-2011 CrysAlis171 .NET)
(compiled Oct 27 2011,15:02:11)
;
_computing_molecular_graphics 'PLATON (Spek, 2008)'
_computing_publication_material 'SHELXL-97 (Sheldrick, 2008)'
_computing_structure_refinement 'SHELXL-97 (Sheldrick, 2008)'
_computing_structure_solution 'SIR-97 (Giacovazzo, 1999)'
_diffrn_ambient_temperature 123(2)
_diffrn_measured_fraction_theta_full 0.986
_diffrn_measured_fraction_theta_max 0.986
_diffrn_measurement_device_type 'Xcalibur, Onyx, Nova'
_diffrn_radiation_monochromator mirror
_diffrn_radiation_source 'Nova (Cu) X-ray Source'
_diffrn_radiation_wavelength 1.54180
_diffrn_reflns_av_R_equivalents 0.0327
_diffrn_reflns_av_sigmaI/netI 0.0466
_diffrn_reflns_limit_h_max 12
_diffrn_reflns_limit_h_min -9
_diffrn_reflns_limit_k_max 10
_diffrn_reflns_limit_k_min -10
_diffrn_reflns_limit_l_max 27
_diffrn_reflns_limit_l_min -24
_diffrn_reflns_number 7370
_diffrn_reflns_theta_full 70.00
_diffrn_reflns_theta_max 70.00
_diffrn_reflns_theta_min 3.87
_exptl_absorpt_coefficient_mu 19.912
_exptl_absorpt_correction_T_max 1.00000
_exptl_absorpt_correction_T_min 0.56998
_exptl_absorpt_correction_type multi-scan
_exptl_absorpt_process_details
;
CrysAlisPro, Agilent Technologies,
Version 1.171.35.19 (release 27-10-2011 CrysAlis171 .NET)
(compiled Oct 27 2011,15:02:11)
Empirical absorption correction using spherical harmonics,
 implemented in SCALE3 ABSPACK scaling algorithm.
;
_exptl_crystal_colour yellow
_exptl_crystal_density_diffrn 1.927
_exptl_crystal_density_method 'not measured'
_exptl_crystal_description fragment
_exptl_crystal_F_000 1200
_exptl_crystal_size_max 0.0670
_exptl_crystal_size_mid 0.0396
_exptl_crystal_size_min 0.0215
_refine_diff_density_max 1.089
_refine_diff_density_min -0.785
_refine_diff_density_rms 0.131
_refine_ls_extinction_method none
_refine_ls_goodness_of_fit_ref 1.032
_refine_ls_hydrogen_treatment constr
_refine_ls_matrix_type full
_refine_ls_number_parameters 257
_refine_ls_number_reflns 3968
_refine_ls_number_restraints 0
_refine_ls_restrained_S_all 1.032
_refine_ls_R_factor_all 0.0387
_refine_ls_R_factor_gt 0.0319
_refine_ls_shift/su_max 0.001
_refine_ls_shift/su_mean 0.000
_refine_ls_structure_factor_coef Fsqd
_refine_ls_weighting_details 'calc w=1/[\s^2^(Fo^2^)+(0.0494P)^2^+0.0000P] where P=(Fo^2^+2Fc^2^)/3'
_refine_ls_weighting_scheme calc
_refine_ls_wR_factor_gt 0.0810
_refine_ls_wR_factor_ref 0.0854
_reflns_number_gt 3465
_reflns_number_total 3968
_reflns_threshold_expression >2\s(I)
_cod_data_source_file om400534n_si_002.cif
_cod_data_source_block md376-xn11197
_cod_depositor_comments
;
The following automatic conversions were performed:

'_symmetry_cell_setting' value 'MONOCLINIC' changed to 'monoclinic'
according to /home/saulius/struct/CIF-dictionaries/cif_core.dic
dictionary named 'cif_core.dic' version 2.4.2 from 2011-04-26.

Automatic conversion script
Id: cif_fix_values 1891 2012-01-12 08:04:46Z andrius 
;
_cod_original_sg_symbol_H-M 'P 21/c'
_cod_database_code 4081170

loop_
_symmetry_equiv_pos_as_xyz
'x, y, z'
'-x, y+1/2, -z+1/2'
'-x, -y, -z'
'x, -y-1/2, z-1/2'

loop_
_atom_site_label
_atom_site_type_symbol
_atom_site_fract_x
_atom_site_fract_y
_atom_site_fract_z
_atom_site_U_iso_or_equiv
_atom_site_adp_type
_atom_site_occupancy
_atom_site_symmetry_multiplicity
_atom_site_calc_flag
_atom_site_refinement_flags
_atom_site_disorder_assembly
_atom_site_disorder_group
C1 C 0.9118(6) 0.1680(7) 0.5328(2) 0.0417(13) Uani 1 1 d . . .
H1A H 0.8997 0.1123 0.5688 0.063 Uiso 1 1 calc R . .
H1B H 0.8950 0.2768 0.5383 0.063 Uiso 1 1 calc R . .
H1C H 0.9991 0.1546 0.5240 0.063 Uiso 1 1 calc R . .
C2 C 0.5946(4) 0.1580(5) 0.39547(17) 0.0198(8) Uani 1 1 d . . .
C3 C 0.5240(5) 0.2268(6) 0.49431(19) 0.0320(10) Uani 1 1 d . . .
H3A H 0.5110 0.3377 0.4941 0.048 Uiso 1 1 calc R . .
H3B H 0.6102 0.2034 0.5119 0.048 Uiso 1 1 calc R . .
H3C H 0.4629 0.1779 0.5172 0.048 Uiso 1 1 calc R . .
C4 C 0.3889(5) 0.1200(6) 0.4099(2) 0.0310(10) Uani 1 1 d . . .
H4 H 0.3134 0.1179 0.4284 0.037 Uiso 1 1 calc R . .
C5 C 0.4018(4) 0.0752(6) 0.3549(2) 0.0293(9) Uani 1 1 d . . .
H5 H 0.3374 0.0349 0.3271 0.035 Uiso 1 1 calc R . .
C6 C 0.5814(4) 0.0319(6) 0.29671(18) 0.0268(9) Uani 1 1 d . . .
H6A H 0.6609 0.0853 0.2906 0.032 Uiso 1 1 calc R . .
H6B H 0.5213 0.0430 0.2607 0.032 Uiso 1 1 calc R . .
C7 C 0.6079(5) -0.1353(6) 0.3090(2) 0.0301(9) Uani 1 1 d . . .
H7A H 0.6435 -0.1812 0.2751 0.036 Uiso 1 1 calc R . .
H7B H 0.5271 -0.1881 0.3134 0.036 Uiso 1 1 calc R . .
C8 C 0.7003(4) -0.1619(5) 0.36438(19) 0.0277(9) Uani 1 1 d . . .
H8A H 0.6688 -0.1099 0.3981 0.033 Uiso 1 1 calc R . .
H8B H 0.7066 -0.2726 0.3731 0.033 Uiso 1 1 calc R . .
C9 C 0.9074(5) -0.1892(6) 0.32725(18) 0.0276(9) Uani 1 1 d . . .
H9 H 0.8994 -0.2950 0.3183 0.033 Uiso 1 1 calc R . .
C10 C 1.0009(4) -0.0960(6) 0.31476(18) 0.0257(9) Uani 1 1 d . . .
H10 H 1.0722 -0.1230 0.2956 0.031 Uiso 1 1 calc R . .
C11 C 1.0544(4) 0.1779(6) 0.3260(2) 0.0284(9) Uani 1 1 d . . .
H11A H 1.0017 0.2687 0.3174 0.043 Uiso 1 1 calc R . .
H11B H 1.1026 0.1570 0.2931 0.043 Uiso 1 1 calc R . .
H11C H 1.1130 0.1956 0.3615 0.043 Uiso 1 1 calc R . .
C12 C 0.8648(4) 0.0460(5) 0.36131(16) 0.0201(8) Uani 1 1 d . . .
C13 C 0.9506(5) 0.3280(6) 0.42313(19) 0.0306(10) Uani 1 1 d . . .
C14 C 0.7331(4) 0.4100(6) 0.44702(19) 0.0278(9) Uani 1 1 d . . .
C15 C 0.8209(4) 0.1062(6) 0.48228(18) 0.0272(9) Uani 1 1 d . . .
C16 C 0.2779(16) 0.588(4) 0.3703(11) 0.050(5) Uani 0.63(7) 1 d P A 1
H16A H 0.2781 0.7004 0.3734 0.059 Uiso 0.63(7) 1 calc PR A 1
H16B H 0.2443 0.5463 0.4055 0.059 Uiso 0.63(7) 1 calc PR A 1
C16A C 0.277(2) 0.637(4) 0.351(2) 0.040(7) Uani 0.37(7) 1 d P A 2
H16C H 0.2399 0.6636 0.3868 0.049 Uiso 0.37(7) 1 calc PR A 2
H16D H 0.2959 0.7335 0.3306 0.049 Uiso 0.37(7) 1 calc PR A 2
Cl1 Cl 0.17333(13) 0.53203(16) 0.30617(6) 0.0427(3) Uani 1 1 d . . .
Cl2 Cl 0.42737(14) 0.52690(19) 0.36966(6) 0.0504(3) Uani 1 1 d . . .
I1 I 0.74087(3) 0.40989(3) 0.299845(11) 0.02500(10) Uani 1 1 d . . .
N4 N 0.9731(3) 0.0462(4) 0.33519(14) 0.0220(7) Uani 1 1 d . . .
N3 N 0.8254(4) -0.1018(5) 0.35553(15) 0.0249(7) Uani 1 1 d . . .
N2 N 0.5271(4) 0.0994(4) 0.34685(15) 0.0237(7) Uani 1 1 d . . .
N1 N 0.5058(4) 0.1694(5) 0.43416(15) 0.0253(7) Uani 1 1 d . . .
O15 O 0.7737(4) -0.0168(4) 0.48776(13) 0.0347(8) Uani 1 1 d . . .
O14 O 0.7081(4) 0.5174(4) 0.47096(16) 0.0394(8) Uani 1 1 d . . .
O13 O 1.0413(4) 0.3975(6) 0.43609(18) 0.0499(11) Uani 1 1 d . . .
Ru1 Ru 0.78860(3) 0.23597(4) 0.407309(12) 0.01978(10) Uani 1 1 d . . .

loop_
_atom_site_aniso_label
_atom_site_aniso_U_11
_atom_site_aniso_U_22
_atom_site_aniso_U_33
_atom_site_aniso_U_23
_atom_site_aniso_U_13
_atom_site_aniso_U_12
C1 0.056(3) 0.035(3) 0.031(2) -0.001(2) -0.010(2) 0.009(3)
C2 0.0223(19) 0.0145(18) 0.0227(18) -0.0002(15) 0.0032(15) 0.0019(15)
C3 0.035(2) 0.040(3) 0.022(2) -0.0005(19) 0.0082(17) 0.006(2)
C4 0.026(2) 0.036(2) 0.032(2) 0.004(2) 0.0083(17) 0.003(2)
C5 0.023(2) 0.036(2) 0.029(2) 0.0023(19) 0.0022(16) -0.0024(18)
C6 0.025(2) 0.035(2) 0.0209(18) -0.0048(17) 0.0035(15) -0.0023(18)
C7 0.027(2) 0.029(2) 0.035(2) -0.0023(19) 0.0079(18) -0.0039(19)
C8 0.029(2) 0.026(2) 0.030(2) 0.0027(18) 0.0086(17) -0.0048(18)
C9 0.032(2) 0.026(2) 0.0260(19) -0.0018(17) 0.0064(16) 0.0093(19)
C10 0.024(2) 0.032(2) 0.0229(18) 0.0010(17) 0.0068(15) 0.0027(18)
C11 0.021(2) 0.030(2) 0.034(2) 0.0069(19) 0.0048(16) -0.0006(18)
C12 0.0216(19) 0.0196(19) 0.0189(17) 0.0010(15) 0.0013(14) 0.0005(16)
C13 0.031(2) 0.036(2) 0.026(2) -0.0074(19) 0.0090(17) -0.002(2)
C14 0.021(2) 0.033(3) 0.030(2) 0.0022(19) 0.0025(16) 0.0041(18)
C15 0.029(2) 0.034(2) 0.0200(18) 0.0020(17) 0.0079(16) 0.0084(19)
C16 0.042(6) 0.058(13) 0.048(9) -0.010(8) 0.004(6) 0.009(7)
C16A 0.037(9) 0.031(12) 0.051(17) -0.010(9) -0.006(10) 0.005(8)
Cl1 0.0398(7) 0.0438(7) 0.0444(6) 0.0016(5) 0.0042(5) -0.0082(6)
Cl2 0.0435(7) 0.0546(8) 0.0513(7) 0.0128(6) -0.0027(6) -0.0007(6)
I1 0.02678(15) 0.02283(15) 0.02568(15) 0.00397(9) 0.00428(10) 0.00158(10)
N4 0.0209(17) 0.0259(18) 0.0194(15) 0.0013(14) 0.0033(12) 0.0013(15)
N3 0.0265(18) 0.0252(19) 0.0234(16) -0.0043(14) 0.0055(13) 0.0005(15)
N2 0.0221(17) 0.0264(19) 0.0233(16) -0.0013(14) 0.0057(13) -0.0008(14)
N1 0.0224(18) 0.032(2) 0.0224(16) 0.0029(15) 0.0083(13) 0.0024(16)
O15 0.0417(19) 0.038(2) 0.0250(14) 0.0064(14) 0.0064(13) -0.0034(16)
O14 0.044(2) 0.0312(19) 0.0432(18) -0.0125(16) 0.0077(15) 0.0062(16)
O13 0.034(2) 0.067(3) 0.049(2) -0.021(2) 0.0081(16) -0.022(2)
Ru1 0.02022(16) 0.02061(16) 0.01871(16) -0.00093(11) 0.00310(11) -0.00012(11)

loop_
_atom_type_symbol
_atom_type_description
_atom_type_scat_dispersion_real
_atom_type_scat_dispersion_imag
_atom_type_scat_source
C C 0.0181 0.0091 'International Tables Vol C Tables 4.2.6.8 and 6.1.1.4'
H H 0.0000 0.0000 'International Tables Vol C Tables 4.2.6.8 and 6.1.1.4'
Cl Cl 0.3639 0.7018 'International Tables Vol C Tables 4.2.6.8 and 6.1.1.4'
I I -0.3257 6.8362 'International Tables Vol C Tables 4.2.6.8 and 6.1.1.4'
N N 0.0311 0.0180 'International Tables Vol C Tables 4.2.6.8 and 6.1.1.4'
O O 0.0492 0.0322 'International Tables Vol C Tables 4.2.6.8 and 6.1.1.4'
Ru Ru 0.0552 3.2960 'International Tables Vol C Tables 4.2.6.8 and 6.1.1.4'

loop_
_geom_angle_atom_site_label_1
_geom_angle_atom_site_label_2
_geom_angle_atom_site_label_3
_geom_angle
N2 C2 N1 102.9(4)
N2 C2 Ru1 129.0(3)
N1 C2 Ru1 127.8(3)
C5 C4 N1 106.7(4)
C4 C5 N2 106.6(4)
N2 C6 C7 108.9(4)
C6 C7 C8 112.9(4)
N3 C8 C7 109.6(4)
C10 C9 N3 106.7(4)
C9 C10 N4 106.5(4)
N4 C12 N3 103.0(4)
N4 C12 Ru1 126.6(3)
N3 C12 Ru1 130.2(3)
O13 C13 Ru1 171.6(5)
O14 C14 Ru1 175.3(4)
O15 C15 C1 118.3(4)
O15 C15 Ru1 123.4(3)
C1 C15 Ru1 118.2(4)
Cl2 C16 Cl1 113.7(8)
Cl1 C16A Cl2 109.9(12)
C16A Cl1 C16 20.3(9)
C16 Cl2 C16A 19.4(8)
C12 N4 C10 112.1(4)
C12 N4 C11 127.3(4)
C10 N4 C11 120.5(4)
C12 N3 C9 111.6(4)
C12 N3 C8 127.0(4)
C9 N3 C8 120.0(4)
C2 N2 C5 111.9(4)
C2 N2 C6 125.4(4)
C5 N2 C6 121.0(4)
C4 N1 C2 111.9(4)
C4 N1 C3 120.5(4)
C2 N1 C3 127.7(4)
C13 Ru1 C14 83.9(2)
C13 Ru1 C15 90.8(2)
C14 Ru1 C15 94.07(19)
C13 Ru1 C2 172.09(18)
C14 Ru1 C2 88.21(18)
C15 Ru1 C2 89.76(17)
C13 Ru1 C12 92.10(19)
C14 Ru1 C12 175.82(18)
C15 Ru1 C12 87.11(16)
C2 Ru1 C12 95.81(15)
C13 Ru1 I1 90.36(15)
C14 Ru1 I1 87.42(14)
C15 Ru1 I1 178.21(14)
C2 Ru1 I1 89.30(10)
C12 Ru1 I1 91.47(10)

loop_
_geom_bond_atom_site_label_1
_geom_bond_atom_site_label_2
_geom_bond_distance
C1 C15 1.522(7)
C2 N2 1.357(6)
C2 N1 1.373(6)
C2 Ru1 2.160(4)
C3 N1 1.463(6)
C4 C5 1.346(7)
C4 N1 1.372(6)
C5 N2 1.382(6)
C6 N2 1.471(6)
C6 C7 1.510(7)
C7 C8 1.533(7)
C8 N3 1.466(6)
C9 C10 1.342(7)
C9 N3 1.378(6)
C10 N4 1.374(6)
C11 N4 1.470(6)
C12 N4 1.358(6)
C12 N3 1.361(6)
C12 Ru1 2.176(4)
C13 O13 1.150(7)
C13 Ru1 1.898(5)
C14 O14 1.136(6)
C14 Ru1 1.904(5)
C15 O15 1.200(7)
C15 Ru1 2.059(4)
C16 Cl2 1.677(19)
C16 Cl1 1.807(18)
C16A Cl1 1.69(2)
C16A Cl2 1.87(3)
I1 Ru1 2.8957(4)
